data_1563088
loop_
_publ_author_name
'Jiang, Zhan-Guo'
'Lv, Yao-Kang'
'Cheng, Jian-Wen'
'Feng, Yun-Long'

_publ_section_title
;
 Two types of rare earth--organic frameworks constructed by racemic
 tartaric acid
;
_journal_name_full 'Journal of Solid State Chemistry'
_journal_page_first 253
_journal_page_last 263
_journal_paper_doi 10.1016/j.jssc.2011.11.012
_journal_volume 185
_journal_year 2012
_chemical_formula_moiety 'C12 H16 Eu2 O20'
_chemical_formula_sum 'C12 H16 Eu2 O20'
_chemical_formula_weight 784.17
_space_group_IT_number 45
_space_group_name_Hall 'I 2 -2c'
_space_group_name_H-M_alt 'I b a 2'
_symmetry_cell_setting orthorhombic
_symmetry_space_group_name_Hall 'I 2 -2c'
_symmetry_space_group_name_H-M 'I b a 2'
_atom_sites_solution_hydrogens geom
_atom_sites_solution_primary direct
_atom_sites_solution_secondary difmap
_audit_creation_method SHELXL-97
_cell_angle_alpha 90.00
_cell_angle_beta 90.00
_cell_angle_gamma 90.00
_cell_formula_units_Z 4
_cell_length_a 12.5257(2)
_cell_length_b 14.20850(10)
_cell_length_c 10.53970(10)
_cell_measurement_reflns_used 8868
_cell_measurement_temperature 296(2)
_cell_measurement_theta_max 27.42
_cell_measurement_theta_min 2.87
_cell_volume 1875.77(4)
_computing_cell_refinement 'SAINT (Bruker, 2006)'
_computing_data_collection 'APEXII (Bruker, 2006)'
_computing_data_reduction SAINT
_computing_molecular_graphics 'SHELXTL (Bruker, 2002)'
_computing_publication_material SHELXTL
_computing_structure_refinement 'SHELXL97 (Sheldrick, 1997)'
_computing_structure_solution 'SHELXS97 (Sheldrick, 1997)'
_diffrn_ambient_temperature 296(2)
_diffrn_measured_fraction_theta_full 0.999
_diffrn_measured_fraction_theta_max 0.999
_diffrn_measurement_device_type 'Bruker APEX-II area-detector diffractometer'
_diffrn_measurement_method '\w scans'
_diffrn_radiation_monochromator graphite
_diffrn_radiation_source 'fine-focus sealed tube'
_diffrn_radiation_type MoK\a
_diffrn_radiation_wavelength 0.71073
_diffrn_reflns_av_R_equivalents 0.0402
_diffrn_reflns_av_sigmaI/netI 0.0183
_diffrn_reflns_limit_h_max 16
_diffrn_reflns_limit_h_min -16
_diffrn_reflns_limit_k_max 18
_diffrn_reflns_limit_k_min -18
_diffrn_reflns_limit_l_max 13
_diffrn_reflns_limit_l_min -13
_diffrn_reflns_number 13815
_diffrn_reflns_theta_full 27.42
_diffrn_reflns_theta_max 27.42
_diffrn_reflns_theta_min 2.87
_diffrn_standards_decay_% none
_diffrn_standards_interval_count none
_diffrn_standards_interval_time none
_diffrn_standards_number none
_exptl_absorpt_coefficient_mu 6.738
_exptl_absorpt_correction_T_max 0.186
_exptl_absorpt_correction_T_min 0.141
_exptl_absorpt_correction_type empirical
_exptl_absorpt_process_details 'SADABS (Sheldrick, 1996)'
_exptl_crystal_colour colourless
_exptl_crystal_density_diffrn 2.777
_exptl_crystal_density_method 'not measured'
_exptl_crystal_description block
_exptl_crystal_F_000 1496
_exptl_crystal_size_max 0.33
_exptl_crystal_size_mid 0.26
_exptl_crystal_size_min 0.25
_refine_diff_density_max 1.059
_refine_diff_density_min -0.559
_refine_diff_density_rms 0.129
_refine_ls_abs_structure_details 'Flack H D (1983), Acta Cryst. A39, 876-881'
_refine_ls_abs_structure_Flack 0.00(7)
_refine_ls_extinction_coef 0.00133(9)
_refine_ls_extinction_expression Fc^*^=kFc[1+0.001xFc^2^\l^3^/sin(2\q)]^-1/4^
_refine_ls_extinction_method SHELXL
_refine_ls_goodness_of_fit_ref 1.001
_refine_ls_hydrogen_treatment mixed
_refine_ls_matrix_type full
_refine_ls_number_parameters 171
_refine_ls_number_reflns 1131
_refine_ls_number_restraints 6
_refine_ls_restrained_S_all 1.000
_refine_ls_R_factor_all 0.0164
_refine_ls_R_factor_gt 0.0161
_refine_ls_shift/su_max 0.000
_refine_ls_shift/su_mean 0.000
_refine_ls_structure_factor_coef Fsqd
_refine_ls_weighting_details 'calc w=1/[\s^2^(Fo^2^)+(0.0333P)^2^+1.2900P] where P=(Fo^2^+2Fc^2^)/3'
_refine_ls_weighting_scheme calc
_refine_ls_wR_factor_gt 0.0454
_refine_ls_wR_factor_ref 0.0457
_reflns_number_gt 1107
_reflns_number_total 1131
_reflns_threshold_expression I>2\s(I)
_cod_data_source_file JSSC-2012-185-253.CIF
_cod_data_source_block a
_cod_original_sg_symbol_Hall 'I 2 -2c  '
_cod_original_sg_symbol_H-M Iba2
_cod_database_code 1563088

loop_
_symmetry_equiv_pos_as_xyz
'x, y, z'
'-x, -y, z'
'-x, y, z+1/2'
'x, -y, z+1/2'
'x+1/2, y+1/2, z+1/2'
'-x+1/2, -y+1/2, z+1/2'
'-x+1/2, y+1/2, z+1'
'x+1/2, -y+1/2, z+1'

loop_
_atom_site_label
_atom_site_type_symbol
_atom_site_fract_x
_atom_site_fract_y
_atom_site_fract_z
_atom_site_U_iso_or_equiv
_atom_site_adp_type
_atom_site_occupancy
_atom_site_symmetry_multiplicity
_atom_site_calc_flag
_atom_site_refinement_flags
_atom_site_disorder_assembly
_atom_site_disorder_group
Eu1 Eu 1.132100(13) 0.750110(8) 0.8971(3) 0.01263(10) Uani 1 1 d . . .
O1 O 0.97395(15) 0.65909(14) 0.9079(2) 0.0216(4) Uani 1 1 d . . .
O2 O 0.81481(18) 0.72293(17) 0.9441(2) 0.0203(4) Uani 1 1 d . . .
O3 O 0.71692(16) 0.61942(14) 0.7779(2) 0.0188(4) Uani 1 1 d D . .
H3 H 0.686(3) 0.5691(17) 0.766(4) 0.023 Uiso 1 1 d D . .
O4 O 0.88011(16) 0.71562(18) 0.6237(2) 0.0184(4) Uani 1 1 d D . .
H4 H 0.924(4) 0.745(2) 0.669(5) 0.022 Uiso 1 1 d D . .
O5 O 0.80736(17) 0.60119(15) 0.4545(2) 0.0212(4) Uani 1 1 d . . .
O6 O 0.8122(2) 0.47612(16) 0.5781(2) 0.0356(6) Uani 1 1 d . . .
O7 O 1.05991(19) 0.88881(15) 0.9996(2) 0.0237(5) Uani 1 1 d . . .
H7 H 1.075(3) 0.905(3) 1.069(4) 0.028 Uiso 1 1 d . . .
O8 O 0.99794(18) 0.83200(12) 0.7786(2) 0.0190(4) Uani 1 1 d . . .
O9 O 0.89442(17) 0.95533(16) 0.7402(2) 0.0229(5) Uani 1 1 d . . .
O1W O 1.1539(2) 0.68233(16) 0.6979(2) 0.0288(5) Uani 1 1 d D . .
H1WA H 1.158(4) 0.6261(14) 0.682(4) 0.035 Uiso 1 1 d D . .
H1WB H 1.164(4) 0.712(3) 0.635(3) 0.035 Uiso 1 1 d D . .
C1 C 0.87622(19) 0.6659(2) 0.8886(3) 0.0155(6) Uani 1 1 d . . .
C2 C 0.8293(2) 0.60134(19) 0.7875(3) 0.0151(5) Uani 1 1 d . . .
H2A H 0.8403 0.5357 0.8130 0.018 Uiso 1 1 calc R . .
C3 C 0.8843(2) 0.6182(2) 0.6608(3) 0.0157(6) Uani 1 1 d . . .
H3A H 0.9592 0.5989 0.6677 0.019 Uiso 1 1 calc R . .
C4 C 0.8300(2) 0.5595(2) 0.5558(3) 0.0185(6) Uani 1 1 d . . .
C5 C 0.9551(2) 0.9093(2) 0.8099(3) 0.0172(5) Uani 1 1 d . . .
C6 C 0.9818(2) 0.94794(18) 0.9420(3) 0.0175(5) Uani 1 1 d . . .
H6A H 0.9167 0.9439 0.9934 0.021 Uiso 1 1 calc R . .

loop_
_atom_site_aniso_label
_atom_site_aniso_U_11
_atom_site_aniso_U_22
_atom_site_aniso_U_33
_atom_site_aniso_U_23
_atom_site_aniso_U_13
_atom_site_aniso_U_12
Eu1 0.01401(13) 0.01181(14) 0.01207(14) 0.00105(4) 0.0003(3) 0.00153(4)
O1 0.0163(9) 0.0256(10) 0.0228(11) 0.0015(10) -0.0023(8) -0.0023(7)
O2 0.0226(11) 0.0193(10) 0.0191(10) -0.0045(9) -0.0029(9) 0.0027(10)
O3 0.0134(9) 0.0172(10) 0.0257(10) -0.0059(8) 0.0016(8) -0.0033(8)
O4 0.0275(12) 0.0141(14) 0.0135(10) 0.0016(10) -0.0026(8) -0.0059(8)
O5 0.0293(11) 0.0161(10) 0.0183(10) 0.0005(8) -0.0052(9) -0.0046(8)
O6 0.0686(19) 0.0157(11) 0.0224(10) 0.0026(9) -0.0017(11) -0.0054(11)
O7 0.0414(13) 0.0164(10) 0.0133(10) -0.0018(8) -0.0065(9) 0.0130(9)
O8 0.0241(9) 0.0136(8) 0.0192(9) -0.0027(7) -0.0044(8) 0.0040(8)
O9 0.0230(10) 0.0202(12) 0.0254(11) -0.0012(9) -0.0061(8) 0.0041(9)
O1W 0.0505(15) 0.0185(12) 0.0173(11) -0.0011(10) 0.0076(10) -0.0003(10)
C1 0.0180(13) 0.0150(14) 0.0136(13) 0.0038(11) 0.0018(11) -0.0033(9)
C2 0.0161(12) 0.0146(12) 0.0146(12) 0.0007(10) 0.0017(11) 0.0013(10)
C3 0.0206(13) 0.0120(14) 0.0145(14) 0.0026(11) 0.0006(10) -0.0011(10)
C4 0.0214(14) 0.0165(13) 0.0175(14) -0.0010(11) 0.0044(11) -0.0007(11)
C5 0.0162(12) 0.0142(12) 0.0211(13) 0.0005(11) 0.0006(11) 0.0001(10)
C6 0.0214(14) 0.0132(12) 0.0181(12) 0.0010(10) 0.0003(11) 0.0046(10)

loop_
_atom_type_symbol
_atom_type_description
_atom_type_scat_dispersion_real
_atom_type_scat_dispersion_imag
_atom_type_scat_source
C C 0.0033 0.0016 'International Tables Vol C Tables 4.2.6.8 and 6.1.1.4'
H H 0.0000 0.0000 'International Tables Vol C Tables 4.2.6.8 and 6.1.1.4'
Eu Eu -0.1578 3.6682 'International Tables Vol C Tables 4.2.6.8 and 6.1.1.4'
O O 0.0106 0.0060 'International Tables Vol C Tables 4.2.6.8 and 6.1.1.4'

loop_
_geom_angle_atom_site_label_1
_geom_angle_atom_site_label_2
_geom_angle_atom_site_label_3
_geom_angle
_geom_angle_site_symmetry_1
_geom_angle_site_symmetry_3
O1W Eu1 O5 79.65(10) . 3_755
O1W Eu1 O1 85.18(12) . .
O5 Eu1 O1 76.32(8) 3_755 .
O1W Eu1 O2 98.16(12) . 8_564
O5 Eu1 O2 77.19(9) 3_755 8_564
O1 Eu1 O2 152.22(13) . 8_564
O1W Eu1 O8 79.22(14) . .
O5 Eu1 O8 143.68(11) 3_755 .
O1 Eu1 O8 72.76(8) . .
O2 Eu1 O8 135.00(11) 8_564 .
O1W Eu1 O7 141.57(16) . .
O5 Eu1 O7 138.1(2) 3_755 .
O1 Eu1 O7 96.34(10) . .
O2 Eu1 O7 97.79(12) 8_564 .
O8 Eu1 O7 64.88(7) . .
O1W Eu1 O4 143.79(9) . 3_755
O5 Eu1 O4 65.39(11) 3_755 3_755
O1 Eu1 O4 77.93(12) . 3_755
O2 Eu1 O4 83.61(13) 8_564 3_755
O8 Eu1 O4 124.28(11) . 3_755
O7 Eu1 O4 72.76(13) . 3_755
O1W Eu1 O3 78.58(14) . 8_564
O5 Eu1 O3 132.23(9) 3_755 8_564
O1 Eu1 O3 142.33(15) . 8_564
O2 Eu1 O3 64.63(7) 8_564 8_564
O8 Eu1 O3 70.93(10) . 8_564
O7 Eu1 O3 77.15(8) . 8_564
O4 Eu1 O3 132.24(13) 3_755 8_564
O1W Eu1 C4 95.93(8) . 3_755
O5 Eu1 C4 18.52(8) 3_755 3_755
O1 Eu1 C4 68.83(8) . 3_755
O2 Eu1 C4 83.40(10) 8_564 3_755
O8 Eu1 C4 141.56(7) . 3_755
O7 Eu1 C4 120.52(17) . 3_755
O4 Eu1 C4 48.12(9) 3_755 3_755
O3 Eu1 C4 146.05(7) 8_564 3_755
C1 O1 Eu1 140.6(2) . .
C1 O2 Eu1 126.5(2) . 8_464
C2 O3 Eu1 121.25(17) . 8_464
C2 O3 H3 109(3) . .
Eu1 O3 H3 122(3) 8_464 .
C3 O4 Eu1 117.43(17) . 3_754
C3 O4 H4 108(2) . .
Eu1 O4 H4 120(4) 3_754 .
C4 O5 Eu1 125.3(2) . 3_754
C6 O7 Eu1 123.06(18) . .
C6 O7 H7 113(3) . .
Eu1 O7 H7 124(3) . .
C5 O8 Eu1 125.6(2) . .
Eu1 O1W H1WA 127(3) . .
Eu1 O1W H1WB 123(3) . .
H1WA O1W H1WB 110(3) . .
O1 C1 O2 125.0(3) . .
O1 C1 C2 116.5(3) . .
O2 C1 C2 118.4(2) . .
O3 C2 C3 110.7(2) . .
O3 C2 C1 108.7(2) . .
C3 C2 C1 110.2(2) . .
O3 C2 H2A 109.1 . .
C3 C2 H2A 109.1 . .
C1 C2 H2A 109.1 . .
O4 C3 C2 111.9(2) . .
O4 C3 C4 108.0(2) . .
C2 C3 C4 110.2(2) . .
O4 C3 H3A 108.9 . .
C2 C3 H3A 108.9 . .
C4 C3 H3A 108.9 . .
O6 C4 O5 125.3(3) . .
O6 C4 C3 117.6(3) . .
O5 C4 C3 117.0(2) . .
O6 C4 Eu1 159.7(2) . 3_754
O5 C4 Eu1 36.17(14) . 3_754
C3 C4 Eu1 81.55(16) . 3_754
O9 C5 O8 124.1(3) . .
O9 C5 C6 118.8(3) . .
O8 C5 C6 117.1(2) . .
O7 C6 C5 109.0(2) . .
O7 C6 C6 111.1(3) . 2_775
C5 C6 C6 113.97(14) . 2_775
O7 C6 H6A 107.5 . .
C5 C6 H6A 107.5 . .
C6 C6 H6A 107.5 2_775 .

loop_
_geom_bond_atom_site_label_1
_geom_bond_atom_site_label_2
_geom_bond_distance
_geom_bond_site_symmetry_2
Eu1 O1W 2.326(5) .
Eu1 O5 2.328(2) 3_755
Eu1 O1 2.3685(19) .
Eu1 O2 2.373(2) 8_564
Eu1 O8 2.395(3) .
Eu1 O7 2.423(3) .
Eu1 O4 2.444(5) 3_755
Eu1 O3 2.478(3) 8_564
Eu1 C4 3.219(4) 3_755
O1 C1 1.245(3) .
O2 C1 1.261(4) .
O2 Eu1 2.373(2) 8_464
O3 C2 1.435(3) .
O3 Eu1 2.478(3) 8_464
O3 H3 0.824(19) .
O4 C3 1.440(4) .
O4 Eu1 2.444(5) 3_754
O4 H4 0.84(5) .
O5 C4 1.253(4) .
O5 Eu1 2.328(2) 3_754
O6 C4 1.228(4) .
O7 C6 1.426(3) .
O7 H7 0.79(4) .
O8 C5 1.267(3) .
O9 C5 1.243(4) .
O1W H1WA 0.82(4) .
O1W H1WB 0.80(4) .
C1 C2 1.523(4) .
C2 C3 1.522(4) .
C2 H2A 0.9800 .
C3 C4 1.544(4) .
C3 H3A 0.9800 .
C4 Eu1 3.219(4) 3_754
C5 C6 1.532(4) .
C6 C6 1.548(5) 2_775
C6 H6A 0.9800 .

loop_
_geom_hbond_atom_site_label_D
_geom_hbond_atom_site_label_H
_geom_hbond_atom_site_label_A
_geom_hbond_distance_DH
_geom_hbond_distance_HA
_geom_hbond_distance_DA
_geom_hbond_angle_DHA
_geom_hbond_site_symmetry_A
O3 H3 O9 0.824(19) 1.92(2) 2.746(3) 177(4) 7_644
O4 H4 O8 0.84(5) 1.93(2) 2.752(3) 167(5) .
O7 H7 O9 0.79(4) 1.98(4) 2.766(3) 175(4) 3_755
O7 H7 O8 0.79(4) 2.61(4) 3.134(3) 125(4) 3_755
O1W H1WA O6 0.82(4) 1.86(3) 2.616(3) 154(4) 2_765
O1W H1WB O2 0.80(4) 2.04(3) 2.764(3) 152(4) 3_754

loop_
_geom_torsion_atom_site_label_1
_geom_torsion_atom_site_label_2
_geom_torsion_atom_site_label_3
_geom_torsion_atom_site_label_4
_geom_torsion
_geom_torsion_site_symmetry_1
_geom_torsion_site_symmetry_2
_geom_torsion_site_symmetry_3
_geom_torsion_site_symmetry_4
O1W Eu1 O1 C1 -95.9(3) . . . .
O5 Eu1 O1 C1 -176.4(3) 3_755 . . .
O2 Eu1 O1 C1 165.7(4) 8_564 . . .
O8 Eu1 O1 C1 -15.7(4) . . . .
O7 Eu1 O1 C1 45.5(4) . . . .
O4 Eu1 O1 C1 116.3(3) 3_755 . . .
O3 Eu1 O1 C1 -31.6(5) 8_564 . . .
C4 Eu1 O1 C1 165.8(3) 3_755 . . .
O1W Eu1 O7 C6 20.8(3) . . . .
O5 Eu1 O7 C6 -146.0(2) 3_755 . . .
O1 Eu1 O7 C6 -69.5(3) . . . .
O2 Eu1 O7 C6 134.5(2) 8_564 . . .
O8 Eu1 O7 C6 -1.9(2) . . . .
O4 Eu1 O7 C6 -144.7(2) 3_755 . . .
O3 Eu1 O7 C6 72.9(2) 8_564 . . .
C4 Eu1 O7 C6 -138.6(2) 3_755 . . .
O1W Eu1 O8 C5 -160.7(2) . . . .
O5 Eu1 O8 C5 143.9(3) 3_755 . . .
O1 Eu1 O8 C5 111.1(2) . . . .
O2 Eu1 O8 C5 -69.9(4) 8_564 . . .
O7 Eu1 O8 C5 5.2(2) . . . .
O4 Eu1 O8 C5 49.5(3) 3_755 . . .
O3 Eu1 O8 C5 -79.1(3) 8_564 . . .
C4 Eu1 O8 C5 113.4(3) 3_755 . . .
Eu1 O1 C1 O2 -59.8(5) . . . .
Eu1 O1 C1 C2 118.6(3) . . . .
Eu1 O2 C1 O1 173.4(2) 8_464 . . .
Eu1 O2 C1 C2 -5.0(4) 8_464 . . .
Eu1 O3 C2 C3 -115.0(2) 8_464 . . .
Eu1 O3 C2 C1 6.1(3) 8_464 . . .
O1 C1 C2 O3 -179.6(2) . . . .
O2 C1 C2 O3 -1.1(4) . . . .
O1 C1 C2 C3 -58.1(3) . . . .
O2 C1 C2 C3 120.4(3) . . . .
Eu1 O4 C3 C2 -146.85(17) 3_754 . . .
Eu1 O4 C3 C4 -25.5(3) 3_754 . . .
O3 C2 C3 O4 65.5(3) . . . .
C1 C2 C3 O4 -54.7(3) . . . .
O3 C2 C3 C4 -54.6(3) . . . .
C1 C2 C3 C4 -174.8(2) . . . .
Eu1 O5 C4 O6 -168.1(3) 3_754 . . .
Eu1 O5 C4 C3 12.1(4) 3_754 . . .
O4 C3 C4 O6 -170.0(3) . . . .
C2 C3 C4 O6 -47.5(4) . . . .
O4 C3 C4 O5 9.8(4) . . . .
C2 C3 C4 O5 132.3(3) . . . .
O4 C3 C4 Eu1 17.02(19) . . . 3_754
C2 C3 C4 Eu1 139.5(2) . . . 3_754
Eu1 O8 C5 O9 171.7(2) . . . .
Eu1 O8 C5 C6 -7.5(4) . . . .
Eu1 O7 C6 C5 -0.6(3) . . . .
Eu1 O7 C6 C6 -127.00(15) . . . 2_775
O9 C5 C6 O7 -174.5(3) . . . .
O8 C5 C6 O7 4.9(3) . . . .
O9 C5 C6 C6 -49.7(4) . . . 2_775
O8 C5 C6 C6 129.6(3) . . . 2_775
